data_1536619
loop_
_publ_author_name
'Kim Kee-Chan'
'Gaunt, A.'
'Pope, M.T.'

_publ_section_title
;
 New heteropolytungstates incorporating dioxouranium(VI). Derivatives of
 alpha-(Si W9 O34)(10-), alpha-(As W9 O33)(9-), gamma-(Si W10 O36)(8-) and
 (As4 W40 O140)(28-)
;
_journal_name_full 'Journal of Cluster Science'
_journal_page_first 423
_journal_page_last 436
_journal_volume 13
_journal_year 2002
_chemical_formula_sum 'K12 Na2 O220 Si4 U4 W40'
_chemical_name_systematic
;
Na14 K8 ((K (H2 O))4 (U O2)4 (O H)2 (Si W10 O36)4) (H2 O)62
;
_space_group_IT_number 70
_symmetry_space_group_name_Hall '-F 2uv 2vw'
_symmetry_space_group_name_H-M 'F d d d :2'
_cell_angle_alpha 90
_cell_angle_beta 90
_cell_angle_gamma 90
_cell_formula_units_Z 8
_cell_length_a 24.18
_cell_length_b 31.696
_cell_length_c 58.012
_cell_volume 44460.935
_citation_journal_id_ASTM JCSCEB
_cod_data_source_file KimKee-Chan_JCSCEB_2002_779.cif
_cod_data_source_block K12Na2O220Si4U4W40
_cod_original_cell_volume 44460.93
_cod_database_code 1536619

loop_
_symmetry_equiv_pos_as_xyz
x,y,z
-x+1/4,-y+1/4,z
x,-y+1/4,-z+1/4
-x+1/4,y,-z+1/4
-x,-y,-z
x-1/4,y-1/4,-z
-x,y-1/4,z-1/4
x-1/4,-y,z-1/4
x,y+1/2,z+1/2
-x+1/4,-y+3/4,z+1/2
x,-y+3/4,-z+3/4
-x+1/4,y+1/2,-z+3/4
-x,-y+1/2,-z+1/2
x-1/4,y+1/4,-z+1/2
-x,y+1/4,z+1/4
x-1/4,-y+1/2,z+1/4
x+1/2,y,z+1/2
-x+3/4,-y+1/4,z+1/2
x+1/2,-y+1/4,-z+3/4
-x+3/4,y,-z+3/4
-x+1/2,-y,-z+1/2
x+1/4,y-1/4,-z+1/2
-x+1/2,y-1/4,z+1/4
x+1/4,-y,z+1/4
x+1/2,y+1/2,z
-x+3/4,-y+3/4,z
x+1/2,-y+3/4,-z+1/4
-x+3/4,y+1/2,-z+1/4
-x+1/2,-y+1/2,-z
x+1/4,y+1/4,-z
-x+1/2,y+1/4,z-1/4
x+1/4,-y+1/2,z-1/4

loop_
_atom_site_label
_atom_site_type_symbol
_atom_site_fract_x
_atom_site_fract_y
_atom_site_fract_z
_atom_site_occupancy
_atom_site_U_iso_or_equiv
O59 O-2 0.5741 0.6585 0.1457 1 0.0
O55 O-2 0.2928 0.6022 0.1781 1 0.0
O51 O-2 0.2562 0.6252 0.221 1 0.0
O28 O-2 0.6143 0.5791 0.2571 1 0.0
O14 O-2 0.4053 0.3376 0.1507 1 0.0
W1 W+6 0.31673 0.60434 0.20945 1 0.0
O5 O-2 0.6556 0.2741 0.1929 0.5 0.0
O18 O-2 0.625 0.4276 0.125 1 0.0
O40 O-2 0.6012 0.4644 0.1995 1 0.0
O24 O-2 0.875 0.875 0.0534 1 0.0
O9 O-2 0.421 0.3353 0.2562 0.5 0.0
O60 O-2 0.6461 0.7166 0.1718 1 0.0
O44 O-2 0.5046 0.599 0.2634 1 0.0
O39 O-2 0.5172 0.4751 0.1688 1 0.0
O45 O-2 0.4004 0.6241 0.2796 1 0.0
O46 O-2 0.423 0.5426 0.2613 1 0.0
O7 O-2 0.6965 0.2668 0.0071 1 0.0
O21 O-2 0.9887 0.7173 0.0513 1 0.0
U1 U+6 0.56015 0.71238 0.152115 1 0.0
O29 O-2 0.3056 0.5813 0.1305 1 0.0
W6 W+6 0.34371 0.57851 0.155566 1 0.0
K2 K+1 0.6932 0.46067 0.22686 1 0.0
O37 O-2 0.4913 0.5491 0.1805 1 0.0
O53 O-2 0.3103 0.458 0.1969 1 0.0
K4 K+1 0.625 0.625 0.18648 1 0.0
O4 O-2 0.599 0.269 0.1703 0.5 0.0
O61 O-2 0.4095 0.5505 0.146 1 0.0
O42 O-2 0.5219 0.7106 0.2361 1 0.0
O30 O-2 0.3599 0.7146 0.17 1 0.0
O11 O-2 0.55 0.3225 0.206 0.5 0.0
O47 O-2 0.4539 0.4558 0.2554 1 0.0
O8 O-2 0.653 0.32 0.1495 0.5 0.0
O33 O-2 0.4466 0.6484 0.2376 1 0.0
W2 W+6 0.42578 0.60257 0.253968 1 0.0
O27 O-2 0.4411 0.4672 0.1345 1 0.0
O2 O-2 0.617 0.21 0.1492 0.5 0.0
W8 W+6 0.50596 0.67478 0.21528 1 0.0
W4 W+6 0.35004 0.50337 0.194999 1 0.0
O54 O-2 0.3194 0.5243 0.1664 1 0.0
O43 O-2 0.5274 0.5232 0.2533 1 0.0
O26 O-2 0.6033 0.4577 0.2564 1 0.0
O38 O-2 0.4659 0.629 0.1918 1 0.0
O41 O-2 0.5521 0.6273 0.2246 1 0.0
O22 O-2 0.974 0.804 0.0566 0.5 0.0
O48 O-2 0.3893 0.4999 0.223 1 0.0
O62 O-2 0.5754 0.5473 0.2146 1 0.0
O16 O-2 0.5688 0.3989 0.0723 0.5 0.0
O65 O-2 0.3838 0.6199 0.0928 1 0.0
O13 O-2 0.5168 0.2748 0.1505 0.5 0.0
O15 O-2 0.542 0.3957 0.1506 0.5 0.0
O49 O-2 0.3566 0.6513 0.2012 1 0.0
O1 O-2 0.566 0.1379 0.1643 0.5 0.0
O20 O-2 0.099 0.6648 0.049 0.5 0.0
O17 O-2 0.8046 0.46 0.2112 1 0.0
O12 O-2 0.4591 0.4026 0.1935 1 0.0
W9 W+6 0.56067 0.50622 0.191024 1 0.0
O31 O-2 0.4092 0.4887 0.1777 1 0.0
O50 O-2 0.3596 0.5963 0.2368 1 0.0
O57 O-2 0.5438 0.765 0.1591 1 0.0
O63 O-2 0.4662 0.5593 0.0921 1 0.0
W5 W+6 0.55464 0.57618 0.241925 1 0.0
O64 O-2 0.5486 0.6899 0.1916 1 0.0
K1 K+1 0.5376 0.40362 0.2294 1 0.0
O52 O-2 0.3014 0.5442 0.2095 1 0.0
O10 O-2 0.875 0.375 0.0314 1 0.0
O35 O-2 0.4987 0.4861 0.2149 1 0.0
O56 O-2 0.512 0.7168 0.1169 1 0.0
Si1 Si+4 0.4541 0.57927 0.19654 1 0.0
O34 O-2 0.4657 0.5676 0.2239 1 0.0
O3 O-2 0.5564 0.2163 0.1919 1 0.0
O6 O-2 0.761 0.264 0.142 0.5 0.0
O36 O-2 0.4412 0.7035 0.2027 1 0.0
O19 O-2 0.087 0.6439 0.0222 0.5 0.0
W7 W+6 0.40939 0.67664 0.176048 1 0.0
Na1 Na+1 0.4887 0.3427 0.1701 0.5 0.0
O25 O-2 0.964 0.862 0.1146 0.5 0.0
O32 O-2 0.3886 0.5689 0.1915 1 0.0
O58 O-2 0.625 0.7382 0.125 1 0.0
O23 O-2 0.8616 0.7991 0.0937 0.5 0.0
K3 K+1 0.4749 0.625 0.125 1 0.0
W10 W+6 0.4642 0.50811 0.151366 1 0.0
W3 W+6 0.45847 0.5019 0.239594 1 0.0
